data_4111333
loop_
_publ_author_name
'Barbora Bajtos'
'Ming Yu'
'Hongda Zhao'
'Brian L. Pagenkopf'

_publ_section_title
;
 C-2/C-3 Annulation and C-2 Alkylation of Indoles with
 2-Alkoxycyclopropanoate Esters
;
_journal_name_full 'Journal of the American Chemical Society'
_journal_page_first 9631
_journal_page_last 9634
_journal_paper_doi 10.1021/ja067821+
_journal_volume 129
_journal_year 2007
_chemical_formula_sum 'C17 H20 I N O3'
_chemical_formula_weight 413.24
_chemical_name_systematic
; 
 ? 
;
_space_group_IT_number 4
_symmetry_cell_setting monoclinic
_symmetry_space_group_name_Hall 'P 2yb'
_symmetry_space_group_name_H-M 'P 1 21 1'
_atom_sites_solution_hydrogens geom
_atom_sites_solution_primary direct
_atom_sites_solution_secondary difmap
_audit_creation_method SHELXL-97
_cell_angle_alpha 90.00
_cell_angle_beta 95.172(3)
_cell_angle_gamma 90.00
_cell_formula_units_Z 2
_cell_length_a 12.3471(5)
_cell_length_b 5.4389(2)
_cell_length_c 12.4747(5)
_cell_measurement_temperature 153(2)
_cell_volume 834.32(6)
_computing_cell_refinement 'Collect software, Nonius B.V. 1998'
_computing_data_collection 'Collect software, Nonius B.V. 1998'
_computing_data_reduction
;
DENZO and Scalepack (Otwinoski and Minor, 1997)
;
_computing_molecular_graphics 'XP SHELXTL/PC, Siemens Analytical'
_computing_structure_refinement 'XL SHELXTL/PC, Siemens Analytical'
_computing_structure_solution
;

SIR97 - Altomare A., Burla M.C., Camalli M., Cascarano G.L., Giacovazzo C., 
Guagliardi A., Moliterni A.G.G., Polidori G.,Spagna R.
;
_diffrn_ambient_temperature 153(2)
_diffrn_measured_fraction_theta_full 0.989
_diffrn_measured_fraction_theta_max 0.989
_diffrn_measurement_device_type 'Nonius Kappa CCD'
_diffrn_measurement_method \w-scans
_diffrn_radiation_monochromator graphite
_diffrn_radiation_source 'fine-focus sealed tube'
_diffrn_radiation_type MoK\a
_diffrn_radiation_wavelength 0.71070
_diffrn_reflns_av_R_equivalents 0.0000
_diffrn_reflns_av_sigmaI/netI 0.0440
_diffrn_reflns_limit_h_max 16
_diffrn_reflns_limit_h_min -15
_diffrn_reflns_limit_k_max 6
_diffrn_reflns_limit_k_min -7
_diffrn_reflns_limit_l_max 16
_diffrn_reflns_limit_l_min -16
_diffrn_reflns_number 3673
_diffrn_reflns_theta_full 27.46
_diffrn_reflns_theta_max 27.46
_diffrn_reflns_theta_min 3.28
_exptl_absorpt_coefficient_mu 1.931
_exptl_absorpt_correction_T_max 1
_exptl_absorpt_correction_T_min 0.52
_exptl_absorpt_correction_type multi-scan
_exptl_absorpt_process_details Scalepack
_exptl_crystal_colour colorless
_exptl_crystal_density_diffrn 1.645
_exptl_crystal_description lathes
_exptl_crystal_F_000 412
_exptl_crystal_size_max 1.07
_exptl_crystal_size_mid 0.13
_exptl_crystal_size_min 0.12
_refine_diff_density_max 1.439
_refine_diff_density_min -1.171
_refine_diff_density_rms 0.133
_refine_ls_abs_structure_details 'Flack H D (1983), Acta Cryst. A39, 876-881'
_refine_ls_abs_structure_Flack 0.01(3)
_refine_ls_extinction_coef 0.0144(19)
_refine_ls_extinction_expression Fc^*^=kFc[1+0.001xFc^2^\l^3^/sin(2\q)]^-1/4^
_refine_ls_extinction_method SHELXL
_refine_ls_goodness_of_fit_ref 1.156
_refine_ls_hydrogen_treatment mixed
_refine_ls_matrix_type full
_refine_ls_number_parameters 205
_refine_ls_number_reflns 3673
_refine_ls_number_restraints 1
_refine_ls_restrained_S_all 1.156
_refine_ls_R_factor_all 0.0529
_refine_ls_R_factor_gt 0.0457
_refine_ls_shift/su_max 0.003
_refine_ls_shift/su_mean 0.001
_refine_ls_structure_factor_coef Fsqd
_refine_ls_weighting_details 'calc w=1/[\s^2^(Fo^2^)+(0.0509P)^2^+1.4642P] where P=(Fo^2^+2Fc^2^)/3'
_refine_ls_weighting_scheme calc
_refine_ls_wR_factor_gt 0.1086
_refine_ls_wR_factor_ref 0.1138
_reflns_number_gt 3333
_reflns_number_total 3673
_reflns_threshold_expression >2sigma(I)
_cod_data_source_file ja067821si20070529_084334.cif
_cod_data_source_block ym1821
_cod_database_code 4111333

loop_
_symmetry_equiv_pos_as_xyz
'x, y, z'
'-x, y+1/2, -z'

loop_
_atom_site_label
_atom_site_type_symbol
_atom_site_fract_x
_atom_site_fract_y
_atom_site_fract_z
_atom_site_U_iso_or_equiv
_atom_site_adp_type
_atom_site_occupancy
_atom_site_symmetry_multiplicity
_atom_site_calc_flag
_atom_site_refinement_flags
I I 0.94583(3) 0.45692(10) 0.09348(2) 0.03998(16) Uani 1 1 d .
N1 N 0.6007(4) -0.0098(13) 0.3667(4) 0.0349(13) Uani 1 1 d .
C2 C 0.5124(5) 0.1738(10) 0.3594(4) 0.0267(11) Uani 1 1 d .
H2 H 0.5049 0.2451 0.4287 0.032 Uiso 1 1 d R
C3 C 0.4015(5) 0.0721(10) 0.3104(4) 0.0270(11) Uani 1 1 d .
H3 H 0.4129 -0.0749 0.2703 0.032 Uiso 1 1 d R
C4 C 0.3594(5) 0.2763(10) 0.2326(4) 0.0269(11) Uani 1 1 d .
H4 H 0.3392 0.4143 0.2744 0.032 Uiso 1 1 d R
C5 C 0.2686(5) 0.2245(11) 0.1446(4) 0.0312(12) Uani 1 1 d .
H5A H 0.2010 0.1955 0.1749 0.037 Uiso 1 1 d R
H5B H 0.2855 0.0830 0.1032 0.037 Uiso 1 1 d R
C6 C 0.2593(4) 0.452(2) 0.0710(4) 0.0376(11) Uani 1 1 d .
H6A H 0.2350 0.5877 0.1118 0.045 Uiso 1 1 d R
H6B H 0.2062 0.4246 0.0111 0.045 Uiso 1 1 d R
C7 C 0.3685(5) 0.5214(12) 0.0317(4) 0.0402(18) Uani 1 1 d .
H7A H 0.3605 0.6686 -0.0107 0.048 Uiso 1 1 d R
H7B H 0.3904 0.3914 -0.0137 0.048 Uiso 1 1 d R
O8 O 0.4515(4) 0.5605(8) 0.1192(4) 0.0334(9) Uani 1 1 d .
C9 C 0.4629(4) 0.3446(10) 0.1819(4) 0.0256(11) Uani 1 1 d .
H9 H 0.4828 0.2107 0.1375 0.031 Uiso 1 1 d R
C10 C 0.5481(4) 0.3723(9) 0.2780(4) 0.0243(10) Uani 1 1 d .
H10 H 0.5474 0.5348 0.3079 0.029 Uiso 1 1 d R
C11 C 0.6623(5) 0.2953(9) 0.2592(4) 0.0247(10) Uani 1 1 d .
C12 C 0.7351(4) 0.4069(9) 0.1971(4) 0.0265(13) Uani 1 1 d .
H12 H 0.7178 0.5568 0.1587 0.032 Uiso 1 1 d R
C13 C 0.8356(4) 0.2933(11) 0.1914(4) 0.0280(11) Uani 1 1 d .
C14 C 0.8634(5) 0.0801(11) 0.2464(5) 0.0339(12) Uani 1 1 d .
H14 H 0.9341 0.0098 0.2416 0.041 Uiso 1 1 d R
C15 C 0.7892(4) -0.0349(19) 0.3089(4) 0.0349(11) Uani 1 1 d .
H15 H 0.8074 -0.1854 0.3465 0.042 Uiso 1 1 d R
C16 C 0.6880(5) 0.0780(10) 0.3138(4) 0.0267(11) Uani 1 1 d .
C17 C 0.3219(5) 0.0214(9) 0.3920(4) 0.0302(13) Uani 1 1 d .
O18 O 0.3178(4) 0.1357(10) 0.4743(3) 0.0526(14) Uani 1 1 d .
O19 O 0.2502(4) -0.1540(8) 0.3612(3) 0.0341(9) Uani 1 1 d .
C20 C 0.1629(6) -0.1954(13) 0.4310(5) 0.0407(15) Uani 1 1 d .
H20A H 0.1139 -0.0581 0.4271 0.049 Uiso 1 1 d R
H20B H 0.1925 -0.2150 0.5043 0.049 Uiso 1 1 d R
C21 C 0.1028(7) -0.4177(16) 0.3923(7) 0.059(2) Uani 1 1 d .
H21A H 0.0446 -0.4511 0.4363 0.089 Uiso 1 1 d R
H21B H 0.0737 -0.3955 0.3190 0.089 Uiso 1 1 d R
H21C H 0.1528 -0.5532 0.3966 0.089 Uiso 1 1 d R
H1 H 0.613(6) -0.100(13) 0.421(5) 0.04(2) Uiso 1 1 d .

loop_
_atom_site_aniso_label
_atom_site_aniso_U_11
_atom_site_aniso_U_22
_atom_site_aniso_U_33
_atom_site_aniso_U_23
_atom_site_aniso_U_13
_atom_site_aniso_U_12
I 0.0311(2) 0.0573(2) 0.0328(2) -0.0049(3) 0.00956(12) -0.0012(3)
N1 0.040(3) 0.035(4) 0.028(2) 0.011(2) -0.0014(18) 0.000(2)
C2 0.032(3) 0.027(2) 0.022(2) -0.0026(19) 0.005(2) -0.002(2)
C3 0.038(3) 0.024(2) 0.019(2) -0.0013(19) 0.005(2) 0.001(2)
C4 0.039(3) 0.025(2) 0.017(2) -0.0003(18) 0.005(2) 0.001(2)
C5 0.029(3) 0.037(3) 0.027(3) 0.005(2) 0.000(2) -0.004(2)
C6 0.035(3) 0.045(3) 0.032(2) 0.007(4) 0.0000(19) -0.004(5)
C7 0.039(3) 0.056(5) 0.025(2) 0.014(2) -0.001(2) 0.000(3)
O8 0.035(2) 0.036(2) 0.0284(19) 0.0114(16) 0.0019(17) -0.0026(16)
C9 0.028(3) 0.026(2) 0.023(3) 0.001(2) 0.000(2) 0.003(2)
C10 0.027(3) 0.025(2) 0.021(2) -0.0034(17) 0.0021(19) 0.0009(18)
C11 0.029(3) 0.024(2) 0.020(2) -0.0054(18) -0.0015(19) 0.001(2)
C12 0.029(3) 0.027(4) 0.024(2) -0.0009(18) 0.0025(18) -0.0028(19)
C13 0.021(3) 0.039(3) 0.025(2) -0.007(2) 0.0066(19) -0.004(2)
C14 0.030(3) 0.036(3) 0.035(3) -0.009(2) 0.000(2) 0.007(3)
C15 0.041(3) 0.029(2) 0.032(2) 0.002(4) -0.0066(19) -0.002(5)
C16 0.032(3) 0.026(2) 0.022(2) -0.003(2) -0.001(2) 0.002(2)
C17 0.040(3) 0.031(3) 0.019(2) 0.0002(17) 0.003(2) -0.005(2)
O18 0.063(3) 0.068(3) 0.029(2) -0.023(2) 0.021(2) -0.029(3)
O19 0.040(3) 0.040(2) 0.0238(18) -0.0035(16) 0.0084(17) -0.0140(18)
C20 0.042(4) 0.051(4) 0.030(3) 0.008(3) 0.009(3) -0.013(3)
C21 0.057(5) 0.058(4) 0.065(5) -0.008(4) 0.013(4) -0.022(4)

loop_
_atom_type_symbol
_atom_type_description
_atom_type_scat_dispersion_real
_atom_type_scat_dispersion_imag
_atom_type_scat_source
C C 0.0033 0.0016 'International Tables Vol C Tables 4.2.6.8 and 6.1.1.4'
H H 0.0000 0.0000 'International Tables Vol C Tables 4.2.6.8 and 6.1.1.4'
N N 0.0061 0.0033 'International Tables Vol C Tables 4.2.6.8 and 6.1.1.4'
O O 0.0106 0.0060 'International Tables Vol C Tables 4.2.6.8 and 6.1.1.4'
I I -0.4742 1.8119 'International Tables Vol C Tables 4.2.6.8 and 6.1.1.4'

loop_
_geom_angle_atom_site_label_1
_geom_angle_atom_site_label_2
_geom_angle_atom_site_label_3
_geom_angle
C16 N1 C2 109.7(5)
C16 N1 H1 120(5)
C2 N1 H1 121(5)
N1 C2 C3 113.9(5)
N1 C2 C10 104.8(4)
C3 C2 C10 106.2(4)
N1 C2 H2 110.4
C3 C2 H2 110.2
C10 C2 H2 111.1
C17 C3 C4 110.9(5)
C17 C3 C2 114.0(4)
C4 C3 C2 103.1(4)
C17 C3 H3 109.6
C4 C3 H3 109.3
C2 C3 H3 109.6
C9 C4 C5 109.7(4)
C9 C4 C3 101.0(5)
C5 C4 C3 120.5(5)
C9 C4 H4 107.7
C5 C4 H4 109.0
C3 C4 H4 108.2
C4 C5 C6 107.0(5)
C4 C5 H5A 110.9
C6 C5 H5A 110.3
C4 C5 H5B 110.7
C6 C5 H5B 109.4
H5A C5 H5B 108.6
C7 C6 C5 111.8(6)
C7 C6 H6A 107.9
C5 C6 H6A 108.2
C7 C6 H6B 110.5
C5 C6 H6B 110.4
H6A C6 H6B 107.9
O8 C7 C6 112.4(5)
O8 C7 H7A 108.9
C6 C7 H7A 109.5
O8 C7 H7B 109.6
C6 C7 H7B 108.2
H7A C7 H7B 108.1
C9 O8 C7 108.9(4)
O8 C9 C4 112.8(5)
O8 C9 C10 112.3(4)
C4 C9 C10 104.0(4)
O8 C9 H9 109.3
C4 C9 H9 108.8
C10 C9 H9 109.4
C11 C10 C9 115.9(4)
C11 C10 C2 103.3(4)
C9 C10 C2 103.0(4)
C11 C10 H10 111.0
C9 C10 H10 111.4
C2 C10 H10 111.6
C12 C11 C16 121.3(5)
C12 C11 C10 129.1(5)
C16 C11 C10 109.6(5)
C11 C12 C13 117.5(5)
C11 C12 H12 121.9
C13 C12 H12 120.6
C14 C13 C12 122.1(5)
C14 C13 I 120.0(4)
C12 C13 I 117.8(4)
C13 C14 C15 120.5(6)
C13 C14 H14 119.4
C15 C14 H14 120.1
C16 C15 C14 117.4(7)
C16 C15 H15 121.6
C14 C15 H15 121.0
C11 C16 N1 111.8(5)
C11 C16 C15 121.2(6)
N1 C16 C15 126.9(6)
O18 C17 O19 122.4(5)
O18 C17 C3 124.2(5)
O19 C17 C3 113.2(4)
C17 O19 C20 116.4(5)
O19 C20 C21 107.9(6)
O19 C20 H20A 110.2
C21 C20 H20A 108.9
O19 C20 H20B 110.3
C21 C20 H20B 110.9
H20A C20 H20B 108.6
C20 C21 H21A 110.4
C20 C21 H21B 110.0
H21A C21 H21B 109.5
C20 C21 H21C 108.0
H21A C21 H21C 109.5
H21B C21 H21C 109.5

loop_
_geom_bond_atom_site_label_1
_geom_bond_atom_site_label_2
_geom_bond_distance
I C13 2.107(5)
N1 C16 1.397(8)
N1 C2 1.476(8)
N1 H1 0.84(7)
C2 C3 1.550(8)
C2 C10 1.572(7)
C2 H2 0.9599
C3 C17 1.502(8)
C3 C4 1.534(7)
C3 H3 0.9600
C4 C9 1.522(8)
C4 C5 1.523(8)
C4 H4 0.9600
C5 C6 1.539(10)
C5 H5A 0.9599
C5 H5B 0.9600
C6 C7 1.523(8)
C6 H6A 0.9600
C6 H6B 0.9600
C7 O8 1.445(7)
C7 H7A 0.9600
C7 H7B 0.9599
O8 C9 1.411(6)
C9 C10 1.530(7)
C9 H9 0.9600
C10 C11 1.509(8)
C10 H10 0.9600
C11 C12 1.379(8)
C11 C16 1.387(7)
C12 C13 1.394(8)
C12 H12 0.9600
C13 C14 1.375(8)
C14 C15 1.402(9)
C14 H14 0.9600
C15 C16 1.398(9)
C15 H15 0.9600
C17 O18 1.205(7)
C17 O19 1.334(6)
O19 C20 1.463(7)
C20 C21 1.477(10)
C20 H20A 0.9600
C20 H20B 0.9601
C21 H21A 0.9600
C21 H21B 0.9599
C21 H21C 0.9600

loop_
_geom_hbond_atom_site_label_D
_geom_hbond_atom_site_label_H
_geom_hbond_atom_site_label_A
_geom_hbond_distance_DH
_geom_hbond_distance_HA
_geom_hbond_distance_DA
_geom_hbond_angle_DHA
_geom_hbond_site_symmetry_A
N1 H1 O18 0.84(7) 2.07(7) 2.881(7) 161(7) 2_646

loop_
_geom_torsion_atom_site_label_1
_geom_torsion_atom_site_label_2
_geom_torsion_atom_site_label_3
_geom_torsion_atom_site_label_4
_geom_torsion
C16 N1 C2 C3 124.7(5)
C16 N1 C2 C10 9.0(6)
N1 C2 C3 C17 103.5(5)
C10 C2 C3 C17 -141.7(5)
N1 C2 C3 C4 -136.2(5)
C10 C2 C3 C4 -21.4(5)
C17 C3 C4 C9 164.3(4)
C2 C3 C4 C9 41.9(5)
C17 C3 C4 C5 -74.8(6)
C2 C3 C4 C5 162.8(5)
C9 C4 C5 C6 -54.6(6)
C3 C4 C5 C6 -171.0(5)
C4 C5 C6 C7 52.7(7)
C5 C6 C7 O8 -55.7(8)
C6 C7 O8 C9 58.1(7)
C7 O8 C9 C4 -61.7(6)
C7 O8 C9 C10 -178.9(5)
C5 C4 C9 O8 62.1(6)
C3 C4 C9 O8 -169.7(4)
C5 C4 C9 C10 -175.9(4)
C3 C4 C9 C10 -47.8(5)
O8 C9 C10 C11 -91.8(6)
C4 C9 C10 C11 145.8(5)
O8 C9 C10 C2 156.1(4)
C4 C9 C10 C2 33.8(5)
N1 C2 C10 C11 -7.5(5)
C3 C2 C10 C11 -128.3(4)
N1 C2 C10 C9 113.6(5)
C3 C2 C10 C9 -7.3(5)
C9 C10 C11 C12 70.3(7)
C2 C10 C11 C12 -177.8(5)
C9 C10 C11 C16 -108.3(5)
C2 C10 C11 C16 3.6(5)
C16 C11 C12 C13 -0.1(7)
C10 C11 C12 C13 -178.5(5)
C11 C12 C13 C14 -1.1(8)
C11 C12 C13 I 178.4(4)
C12 C13 C14 C15 1.6(8)
I C13 C14 C15 -177.8(4)
C13 C14 C15 C16 -1.0(9)
C12 C11 C16 N1 -176.7(5)
C10 C11 C16 N1 2.0(6)
C12 C11 C16 C15 0.7(8)
C10 C11 C16 C15 179.4(5)
C2 N1 C16 C11 -7.2(6)
C2 N1 C16 C15 175.6(5)
C14 C15 C16 C11 -0.1(8)
C14 C15 C16 N1 176.8(6)
C4 C3 C17 O18 -84.6(7)
C2 C3 C17 O18 31.3(8)
C4 C3 C17 O19 91.2(5)
C2 C3 C17 O19 -153.0(5)
O18 C17 O19 C20 2.2(8)
C3 C17 O19 C20 -173.6(5)
C17 O19 C20 C21 -171.8(6)
